data_7713902
loop_
_publ_author_name
'Hao, Xinxin'
'Ying, Jun'
'Zhang, Yanping'
'Tian, Aixiang'
'Yang, Mengle'
'Wang, Xiuli'

_publ_section_title
;
 Four octamolybdate compounds with properties of organic dye adsorption
 and photocatalytic reduction of Cr(VI)
;
_journal_name_full 'Dalton Transactions'
_journal_paper_doi 10.1039/D3DT01976D
_journal_year 2023
_chemical_formula_moiety 'C28 H40 Co Mo8 N10 O28'
_chemical_formula_sum 'C28 H40 Co Mo8 N10 O28'
_chemical_formula_weight 1791.15
_space_group_crystal_system triclinic
_space_group_IT_number 2
_space_group_name_Hall '-P 1'
_space_group_name_H-M_alt 'P -1'
_atom_sites_solution_hydrogens geom
_atom_sites_solution_primary dual
_audit_block_doi 10.5517/ccdc.csd.cc2fx9vj
_audit_creation_date 2023-03-28
_audit_creation_method
;
Olex2 1.3
(compiled 2020.11.12 svn.r5f609507 for OlexSys, GUI svn.r6408)
;
_audit_update_record
;
2023-05-09 deposited with the CCDC.	2023-09-05 downloaded from the CCDC.
;
_cell_angle_alpha 111.0120(10)
_cell_angle_beta 107.6530(10)
_cell_angle_gamma 93.4150(10)
_cell_formula_units_Z 1
_cell_length_a 9.4250(3)
_cell_length_b 11.8401(4)
_cell_length_c 12.2595(4)
_cell_measurement_reflns_used 9905
_cell_measurement_temperature 296.15
_cell_measurement_theta_max 28.23
_cell_measurement_theta_min 2.69
_cell_volume 1194.99(7)
_computing_cell_refinement 'SAINT V8.40B (?, 2016)'
_computing_data_reduction 'SAINT V8.40B (?, 2016)'
_computing_molecular_graphics 'Olex2 1.3 (Dolomanov et al., 2009)'
_computing_publication_material 'Olex2 1.3 (Dolomanov et al., 2009)'
_computing_structure_refinement 'SHELXL 2018/3 (Sheldrick, 2015)'
_computing_structure_solution 'SHELXT 2014/5 (Sheldrick, 2014)'
_diffrn_ambient_temperature 296.15
_diffrn_measured_fraction_theta_full 1.000
_diffrn_measured_fraction_theta_max 0.995
_diffrn_measurement_device_type 'Bruker APEX-II CCD'
_diffrn_measurement_method '\f and \w scans'
_diffrn_radiation_monochromator graphite
_diffrn_radiation_type MoK\a
_diffrn_radiation_wavelength 0.71073
_diffrn_reflns_av_R_equivalents 0.1060
_diffrn_reflns_av_unetI/netI 0.0475
_diffrn_reflns_Laue_measured_fraction_full 1.000
_diffrn_reflns_Laue_measured_fraction_max 0.995
_diffrn_reflns_limit_h_max 12
_diffrn_reflns_limit_h_min -12
_diffrn_reflns_limit_k_max 15
_diffrn_reflns_limit_k_min -15
_diffrn_reflns_limit_l_max 16
_diffrn_reflns_limit_l_min -16
_diffrn_reflns_number 64299
_diffrn_reflns_point_group_measured_fraction_full 1.000
_diffrn_reflns_point_group_measured_fraction_max 0.995
_diffrn_reflns_theta_full 25.242
_diffrn_reflns_theta_max 28.289
_diffrn_reflns_theta_min 1.876
_diffrn_source_current 1.4
_diffrn_source_power 0.07
_diffrn_source_voltage 50.0
_diffrn_standards_number 0
_exptl_absorpt_coefficient_mu 2.466
_exptl_absorpt_correction_T_max 0.7434
_exptl_absorpt_correction_T_min 0.6565
_exptl_absorpt_correction_type none
_exptl_absorpt_process_details
;
SADABS-2016/2 (Bruker,2016/2) was used for absorption correction.
wR2(int) was 0.1364 before and 0.0766 after correction.
The Ratio of minimum to maximum transmission is 0.8831.
The \l/2 correction factor is Not present.
;
_exptl_crystal_density_diffrn 2.489
_exptl_crystal_description block
_exptl_crystal_F_000 865
_refine_diff_density_max 1.177
_refine_diff_density_min -1.040
_refine_diff_density_rms 0.158
_refine_ls_extinction_method none
_refine_ls_goodness_of_fit_ref 1.010
_refine_ls_hydrogen_treatment constr
_refine_ls_matrix_type full
_refine_ls_number_parameters 340
_refine_ls_number_reflns 5933
_refine_ls_number_restraints 0
_refine_ls_restrained_S_all 1.010
_refine_ls_R_factor_all 0.0566
_refine_ls_R_factor_gt 0.0340
_refine_ls_shift/su_max 0.002
_refine_ls_shift/su_mean 0.000
_refine_ls_structure_factor_coef Fsqd
_refine_ls_weighting_details 'w=1/[\s^2^(Fo^2^)+(0.0403P)^2^+2.1660P] where P=(Fo^2^+2Fc^2^)/3'
_refine_ls_weighting_scheme calc
_refine_ls_wR_factor_gt 0.0789
_refine_ls_wR_factor_ref 0.0909
_reflns_Friedel_coverage 0.000
_reflns_number_gt 4360
_reflns_number_total 5933
_reflns_threshold_expression 'I > 2\s(I)'
_cod_data_source_file d3dt01976d2.cif
_cod_data_source_block 3
_cod_original_cell_volume 1194.98(7)
_cod_database_code 7713902
_shelx_shelxl_version_number 2018/3
_shelx_space_group_comment
;
The symmetry employed for this shelxl refinement is uniquely defined
by the following loop, which should always be used as a source of
symmetry information in preference to the above space-group names.
They are only intended as comments.
;
_olex2_refinement_description
;
1. Fixed Uiso
 At 1.2 times of:
  All C(H) groups, All C(H,H) groups, All N(H) groups
2.a Ternary CH refined with riding coordinates:
 N1(H1)
2.b Secondary CH2 refined with riding coordinates:
 C7(H7A,H7B), C1(H1A,H1B), C6(H6A,H6B), C4(H4A,H4B), C3(H3A,H3B), C2(H2A,H2B),
 C5(H5A,H5B)
2.c Aromatic/amide H refined with riding coordinates:
 C00R(H00R), C11(H11), C8(H8), C13(H13), C12(H12)
;
_olex2_submission_special_instructions 'No special instructions were received'

loop_
_space_group_symop_operation_xyz
'x, y, z'
'-x, -y, -z'

loop_
_atom_site_label
_atom_site_type_symbol
_atom_site_fract_x
_atom_site_fract_y
_atom_site_fract_z
_atom_site_U_iso_or_equiv
_atom_site_adp_type
_atom_site_occupancy
_atom_site_site_symmetry_order
_atom_site_calc_flag
_atom_site_refinement_flags_posn
_atom_site_refinement_flags_adp
_atom_site_refinement_flags_occupancy
_atom_site_disorder_assembly
_atom_site_disorder_group
Mo4 Mo 0.68900(4) 1.05823(3) 1.01690(3) 0.02357(9) Uani 1 1 d . . . . .
Mo1 Mo 0.58887(4) 0.76686(3) 0.92928(3) 0.02662(10) Uani 1 1 d . . . . .
Mo2 Mo 0.30975(4) 0.75745(3) 0.68947(3) 0.02744(10) Uani 1 1 d . . . . .
Mo3 Mo 0.41392(4) 1.05550(3) 0.78185(3) 0.02715(10) Uani 1 1 d . . . . .
Co1 Co 0.500000 0.500000 1.000000 0.02754(18) Uani 1 2 d S . P . .
O9 O 0.2961(3) 1.0773(3) 0.9268(3) 0.0279(6) Uani 1 1 d . . . . .
O12 O 0.5648(3) 1.1577(3) 0.9486(3) 0.0281(6) Uani 1 1 d . . . . .
O8 O 0.4933(3) 0.9201(3) 0.8823(3) 0.0263(6) Uani 1 1 d . . . . .
O7 O 0.2623(3) 0.9115(3) 0.6841(3) 0.0291(6) Uani 1 1 d . . . . .
O3 O 0.4033(3) 0.6817(3) 0.7987(3) 0.0318(7) Uani 1 1 d . . . . .
O2 O 0.6126(4) 0.6630(3) 0.9992(3) 0.0362(7) Uani 1 1 d . . . . .
O14 O 0.7979(3) 1.1741(3) 1.1601(3) 0.0319(7) Uani 1 1 d . . . . .
O11 O 0.3213(4) 1.1593(3) 0.7391(3) 0.0409(8) Uani 1 1 d . . . . .
O13 O 0.8021(4) 1.0310(3) 0.9310(3) 0.0397(8) Uani 1 1 d . . . . .
O4 O 0.1495(4) 0.6532(3) 0.5890(3) 0.0426(8) Uani 1 1 d . . . . .
O10 O 0.5384(4) 1.0283(3) 0.7037(3) 0.0399(8) Uani 1 1 d . . . . .
O5 O 0.4297(4) 0.7384(3) 0.6075(3) 0.0425(8) Uani 1 1 d . . . . .
O6 O 0.7132(4) 0.7481(3) 0.8526(3) 0.0409(8) Uani 1 1 d . . . . .
N4 N 0.4743(4) 0.4227(4) 0.8151(3) 0.0322(8) Uani 1 1 d . . . . .
N5 N 0.2758(4) 0.5219(3) 0.9098(3) 0.0319(8) Uani 1 1 d . . . . .
N2 N 0.3520(4) 0.3851(3) 0.6201(3) 0.0344(8) Uani 1 1 d . . . . .
N3 N 0.5721(5) 0.3851(4) 0.7515(4) 0.0432(10) Uani 1 1 d . . . . .
N1 N 0.1890(4) 0.0153(4) 0.3309(4) 0.0408(9) Uani 1 1 d . . . . .
H1 H 0.246640 -0.024165 0.278014 0.049 Uiso 1 1 calc R U . . .
C9 C 0.3428(5) 0.4216(4) 0.7362(4) 0.0285(9) Uani 1 1 d . . . . .
C10 C 0.2233(5) 0.4689(4) 0.7825(4) 0.0292(9) Uani 1 1 d . . . . .
C7 C 0.2365(6) 0.3655(4) 0.4992(4) 0.0408(11) Uani 1 1 d . . . . .
H7A H 0.285109 0.385226 0.447275 0.049 Uiso 1 1 calc R U . . .
H7B H 0.165089 0.420101 0.512836 0.049 Uiso 1 1 calc R U . . .
C00R C 0.1828(5) 0.5738(5) 0.9661(5) 0.0444(12) Uani 1 1 d . . . . .
H00R H 0.218047 0.610356 1.052761 0.053 Uiso 1 1 calc R U . . .
C11 C 0.0771(5) 0.4634(5) 0.7133(4) 0.0401(11) Uani 1 1 d . . . . .
H11 H 0.041685 0.422521 0.626960 0.048 Uiso 1 1 calc R U . . .
C8 C 0.4954(6) 0.3649(5) 0.6359(4) 0.0437(12) Uani 1 1 d . . . . .
H8 H 0.534613 0.339539 0.571845 0.052 Uiso 1 1 calc R U . . .
C13 C 0.0354(6) 0.5758(6) 0.9014(5) 0.0557(15) Uani 1 1 d . . . . .
H13 H -0.026487 0.614523 0.943789 0.067 Uiso 1 1 calc R U . . .
C1 C 0.0291(5) -0.0343(4) 0.2490(4) 0.0373(10) Uani 1 1 d . . . . .
H1A H 0.007675 -0.011428 0.178002 0.045 Uiso 1 1 calc R U . . .
H1B H -0.037447 -0.001038 0.294272 0.045 Uiso 1 1 calc R U . . .
C12 C -0.0180(6) 0.5202(5) 0.7746(5) 0.0496(13) Uani 1 1 d . . . . .
H12 H -0.117024 0.520167 0.729427 0.060 Uiso 1 1 calc R U . . .
O1 O 0.0403(6) -0.2075(5) 0.3078(7) 0.102(2) Uani 1 1 d . . . . .
C6 C 0.1524(7) 0.2336(6) 0.4332(6) 0.0611(16) Uani 1 1 d . . . . .
H6A H 0.135729 0.204653 0.493794 0.073 Uiso 1 1 calc R U . . .
H6B H 0.054170 0.229589 0.374803 0.073 Uiso 1 1 calc R U . . .
C4 C 0.2318(8) -0.0281(7) 0.4314(5) 0.071(2) Uani 1 1 d . . . . .
H4A H 0.177763 0.005200 0.488064 0.085 Uiso 1 1 calc R U . . .
H4B H 0.339738 -0.000699 0.477868 0.085 Uiso 1 1 calc R U . . .
C3 C 0.1931(9) -0.1670(8) 0.3759(8) 0.082(2) Uani 1 1 d . . . . .
H3A H 0.251040 -0.199834 0.322363 0.098 Uiso 1 1 calc R U . . .
H3B H 0.220252 -0.196865 0.442186 0.098 Uiso 1 1 calc R U . . .
C2 C 0.0030(7) -0.1722(6) 0.2055(7) 0.0692(19) Uani 1 1 d . . . . .
H2A H -0.102632 -0.206395 0.153925 0.083 Uiso 1 1 calc R U . . .
H2B H 0.064507 -0.205118 0.155160 0.083 Uiso 1 1 calc R U . . .
C5 C 0.2369(7) 0.1529(6) 0.3658(6) 0.0622(16) Uani 1 1 d . . . . .
H5A H 0.343671 0.177645 0.416849 0.075 Uiso 1 1 calc R U . . .
H5B H 0.225785 0.165701 0.290064 0.075 Uiso 1 1 calc R U . . .

loop_
_atom_site_aniso_label
_atom_site_aniso_U_11
_atom_site_aniso_U_22
_atom_site_aniso_U_33
_atom_site_aniso_U_23
_atom_site_aniso_U_13
_atom_site_aniso_U_12
Mo4 0.02339(17) 0.02522(18) 0.01961(17) 0.00744(14) 0.00669(13) 0.00035(13)
Mo1 0.03127(19) 0.02317(18) 0.02106(18) 0.00685(14) 0.00551(14) 0.00517(14)
Mo2 0.0330(2) 0.02582(19) 0.01797(17) 0.00596(14) 0.00510(14) 0.00328(14)
Mo3 0.0326(2) 0.02696(19) 0.01859(17) 0.00844(14) 0.00599(14) 0.00092(14)
Co1 0.0313(4) 0.0297(4) 0.0186(4) 0.0077(3) 0.0064(3) 0.0080(3)
O9 0.0278(14) 0.0280(15) 0.0210(14) 0.0067(12) 0.0034(12) 0.0029(12)
O12 0.0341(15) 0.0239(14) 0.0220(14) 0.0081(12) 0.0069(12) -0.0020(12)
O8 0.0286(15) 0.0271(15) 0.0214(14) 0.0082(12) 0.0081(12) 0.0036(12)
O7 0.0323(15) 0.0293(15) 0.0202(14) 0.0081(12) 0.0044(12) 0.0036(12)
O3 0.0396(17) 0.0246(15) 0.0230(15) 0.0075(12) 0.0032(13) 0.0016(12)
O2 0.0476(19) 0.0276(16) 0.0259(16) 0.0084(13) 0.0055(14) 0.0052(14)
O14 0.0304(15) 0.0325(16) 0.0279(15) 0.0098(13) 0.0075(13) -0.0006(12)
O11 0.055(2) 0.0346(17) 0.0294(17) 0.0144(14) 0.0077(15) 0.0061(15)
O13 0.0381(17) 0.0452(19) 0.0369(18) 0.0105(15) 0.0220(15) 0.0039(15)
O4 0.0435(19) 0.0322(17) 0.0312(17) 0.0027(14) -0.0018(15) -0.0017(14)
O10 0.0414(18) 0.050(2) 0.0297(17) 0.0156(15) 0.0150(14) 0.0012(15)
O5 0.054(2) 0.047(2) 0.0316(18) 0.0144(15) 0.0222(16) 0.0157(16)
O6 0.0442(19) 0.0420(19) 0.0350(18) 0.0102(15) 0.0176(15) 0.0109(15)
N4 0.0341(19) 0.037(2) 0.0233(18) 0.0094(16) 0.0105(15) 0.0072(16)
N5 0.0349(19) 0.034(2) 0.0269(18) 0.0135(16) 0.0094(16) 0.0069(16)
N2 0.043(2) 0.032(2) 0.0202(18) 0.0053(15) 0.0078(16) 0.0050(16)
N3 0.044(2) 0.054(3) 0.0239(19) 0.0058(18) 0.0124(17) 0.013(2)
N1 0.036(2) 0.036(2) 0.036(2) 0.0042(18) 0.0049(17) 0.0065(17)
C9 0.036(2) 0.023(2) 0.022(2) 0.0082(16) 0.0063(17) 0.0024(17)
C10 0.031(2) 0.025(2) 0.024(2) 0.0048(17) 0.0063(17) 0.0000(16)
C7 0.054(3) 0.035(2) 0.025(2) 0.0086(19) 0.006(2) 0.010(2)
C00R 0.039(3) 0.058(3) 0.034(3) 0.015(2) 0.012(2) 0.017(2)
C11 0.034(2) 0.049(3) 0.030(2) 0.013(2) 0.004(2) 0.001(2)
C8 0.046(3) 0.055(3) 0.024(2) 0.010(2) 0.011(2) 0.014(2)
C13 0.045(3) 0.073(4) 0.051(3) 0.022(3) 0.019(3) 0.024(3)
C1 0.029(2) 0.044(3) 0.033(2) 0.012(2) 0.0058(19) 0.0085(19)
C12 0.031(2) 0.063(4) 0.047(3) 0.020(3) 0.005(2) 0.012(2)
O1 0.083(4) 0.088(4) 0.161(6) 0.088(4) 0.032(4) 0.011(3)
C6 0.053(3) 0.056(4) 0.045(3) 0.000(3) 0.003(3) 0.006(3)
C4 0.070(4) 0.117(6) 0.034(3) 0.033(4) 0.020(3) 0.045(4)
C3 0.084(5) 0.111(7) 0.087(5) 0.078(5) 0.029(4) 0.040(5)
C2 0.056(4) 0.044(3) 0.073(4) 0.011(3) -0.008(3) -0.001(3)
C5 0.057(4) 0.055(4) 0.057(4) 0.006(3) 0.018(3) -0.002(3)

loop_
_atom_type_symbol
_atom_type_description
_atom_type_scat_dispersion_real
_atom_type_scat_dispersion_imag
_atom_type_scat_source
C C 0.0033 0.0016 'International Tables Vol C Tables 4.2.6.8 and 6.1.1.4'
H H 0.0000 0.0000 'International Tables Vol C Tables 4.2.6.8 and 6.1.1.4'
Co Co 0.3494 0.9721 'International Tables Vol C Tables 4.2.6.8 and 6.1.1.4'
Mo Mo -1.6832 0.6857 'International Tables Vol C Tables 4.2.6.8 and 6.1.1.4'
N N 0.0061 0.0033 'International Tables Vol C Tables 4.2.6.8 and 6.1.1.4'
O O 0.0106 0.0060 'International Tables Vol C Tables 4.2.6.8 and 6.1.1.4'

loop_
_geom_angle_atom_site_label_1
_geom_angle_atom_site_label_2
_geom_angle_atom_site_label_3
_geom_angle
_geom_angle_site_symmetry_1
_geom_angle_site_symmetry_3
_geom_angle_publ_flag
O9 Mo4 Mo1 36.01(8) 2_677 . ?
O9 Mo4 O8 77.73(11) 2_677 2_677 ?
O9 Mo4 O8 76.67(11) 2_677 . ?
O12 Mo4 Mo1 123.67(8) . . ?
O12 Mo4 O9 149.08(12) . 2_677 ?
O12 Mo4 O8 79.19(11) . . ?
O12 Mo4 O8 77.77(11) . 2_677 ?
O8 Mo4 Mo1 44.48(7) . . ?
O8 Mo4 Mo1 86.29(7) 2_677 . ?
O8 Mo4 O8 75.58(11) . 2_677 ?
O14 Mo4 Mo1 132.41(10) . . ?
O14 Mo4 O9 96.40(13) . 2_677 ?
O14 Mo4 O12 98.13(13) . . ?
O14 Mo4 O8 156.55(12) . . ?
O14 Mo4 O8 81.07(12) . 2_677 ?
O13 Mo4 Mo1 89.41(12) . . ?
O13 Mo4 O9 101.59(15) . 2_677 ?
O13 Mo4 O12 100.59(15) . . ?
O13 Mo4 O8 173.41(13) . 2_677 ?
O13 Mo4 O8 97.86(14) . . ?
O13 Mo4 O14 105.51(15) . . ?
O9 Mo1 Mo4 35.35(8) 2_677 . ?
O9 Mo1 O12 70.88(11) 2_677 2_677 ?
O9 Mo1 O8 73.91(11) 2_677 . ?
O12 Mo1 Mo4 79.28(7) 2_677 . ?
O8 Mo1 Mo4 42.21(7) . . ?
O8 Mo1 O12 72.21(10) . 2_677 ?
O3 Mo1 Mo4 120.07(9) . . ?
O3 Mo1 O9 147.29(13) . 2_677 ?
O3 Mo1 O12 85.05(12) . 2_677 ?
O3 Mo1 O8 77.90(11) . . ?
O2 Mo1 Mo4 136.26(10) . . ?
O2 Mo1 O9 100.92(13) . 2_677 ?
O2 Mo1 O12 84.36(13) . 2_677 ?
O2 Mo1 O8 156.46(13) . . ?
O2 Mo1 O3 98.29(14) . . ?
O6 Mo1 Mo4 87.50(12) . . ?
O6 Mo1 O9 98.01(14) . 2_677 ?
O6 Mo1 O12 166.77(14) . 2_677 ?
O6 Mo1 O8 98.21(14) . . ?
O6 Mo1 O3 102.14(15) . . ?
O6 Mo1 O2 105.28(16) . . ?
O7 Mo2 O8 74.16(11) . . ?
O7 Mo2 O14 77.10(12) . 2_677 ?
O3 Mo2 O8 72.03(11) . . ?
O3 Mo2 O7 143.44(12) . . ?
O3 Mo2 O14 78.40(12) . 2_677 ?
O14 Mo2 O8 69.42(10) 2_677 . ?
O4 Mo2 O8 160.84(14) . . ?
O4 Mo2 O7 103.89(15) . . ?
O4 Mo2 O3 103.45(15) . . ?
O4 Mo2 O14 91.48(14) . 2_677 ?
O4 Mo2 O5 104.26(17) . . ?
O5 Mo2 O8 94.87(13) . . ?
O5 Mo2 O7 97.76(15) . . ?
O5 Mo2 O3 98.53(15) . . ?
O5 Mo2 O14 164.23(14) . 2_677 ?
O9 Mo3 O8 71.52(10) . . ?
O12 Mo3 O9 72.40(11) . . ?
O12 Mo3 O8 73.08(11) . . ?
O7 Mo3 O9 83.59(11) . . ?
O7 Mo3 O12 146.36(12) . . ?
O7 Mo3 O8 77.21(11) . . ?
O11 Mo3 O9 89.85(14) . . ?
O11 Mo3 O12 103.33(14) . . ?
O11 Mo3 O8 161.31(14) . . ?
O11 Mo3 O7 99.73(15) . . ?
O11 Mo3 O10 104.59(17) . . ?
O10 Mo3 O9 163.84(13) . . ?
O10 Mo3 O12 96.81(14) . . ?
O10 Mo3 O8 94.08(13) . . ?
O10 Mo3 O7 100.71(15) . . ?
O2 Co1 O2 180.00(16) 2_667 . ?
N4 Co1 O2 85.05(13) 2_667 2_667 ?
N4 Co1 O2 94.95(13) 2_667 . ?
N4 Co1 O2 94.95(13) . 2_667 ?
N4 Co1 O2 85.05(13) . . ?
N4 Co1 N4 180.0(2) . 2_667 ?
N4 Co1 N5 77.06(14) 2_667 2_667 ?
N4 Co1 N5 77.06(14) . . ?
N4 Co1 N5 102.94(14) . 2_667 ?
N4 Co1 N5 102.94(14) 2_667 . ?
N5 Co1 O2 94.82(13) . . ?
N5 Co1 O2 85.18(13) 2_667 . ?
N5 Co1 O2 85.18(13) . 2_667 ?
N5 Co1 O2 94.82(13) 2_667 2_667 ?
N5 Co1 N5 180.00(11) . 2_667 ?
Mo4 O9 Mo1 108.63(13) 2_677 2_677 ?
Mo4 O9 Mo3 111.53(13) 2_677 . ?
Mo1 O9 Mo3 104.91(12) 2_677 . ?
Mo4 O12 Mo1 108.51(12) . 2_677 ?
Mo4 O12 Mo3 111.12(14) . . ?
Mo3 O12 Mo1 102.99(12) . 2_677 ?
Mo4 O8 Mo4 104.42(11) . 2_677 ?
Mo4 O8 Mo1 93.31(10) . . ?
Mo4 O8 Mo2 91.21(9) 2_677 . ?
Mo4 O8 Mo2 164.13(13) . . ?
Mo4 O8 Mo3 90.65(10) . . ?
Mo1 O8 Mo4 98.44(10) . 2_677 ?
Mo1 O8 Mo2 86.92(9) . . ?
Mo1 O8 Mo3 163.39(13) . . ?
Mo3 O8 Mo4 96.18(10) . 2_677 ?
Mo3 O8 Mo2 84.91(9) . . ?
Mo3 O7 Mo2 118.33(15) . . ?
Mo1 O3 Mo2 118.47(15) . . ?
Mo1 O2 Co1 143.14(18) . . ?
Mo4 O14 Mo2 118.29(14) . 2_677 ?
N3 N4 Co1 134.0(3) . . ?
C9 N4 Co1 116.1(3) . . ?
C9 N4 N3 109.2(3) . . ?
C10 N5 Co1 115.6(3) . . ?
C00R N5 Co1 125.9(3) . . ?
C00R N5 C10 118.3(4) . . ?
C9 N2 C7 130.6(4) . . ?
C8 N2 C9 104.6(4) . . ?
C8 N2 C7 124.8(4) . . ?
C8 N3 N4 105.2(4) . . ?
C1 N1 H1 104.1 . . ?
C1 N1 C5 113.4(4) . . ?
C4 N1 H1 104.1 . . ?
C4 N1 C1 112.3(5) . . ?
C4 N1 C5 117.1(5) . . ?
C5 N1 H1 104.1 . . ?
N4 C9 N2 108.7(4) . . ?
N4 C9 C10 119.9(4) . . ?
N2 C9 C10 130.9(4) . . ?
N5 C10 C9 110.9(4) . . ?
C11 C10 N5 121.9(4) . . ?
C11 C10 C9 127.2(4) . . ?
N2 C7 H7A 109.5 . . ?
N2 C7 H7B 109.5 . . ?
N2 C7 C6 110.8(4) . . ?
H7A C7 H7B 108.1 . . ?
C6 C7 H7A 109.5 . . ?
C6 C7 H7B 109.5 . . ?
N5 C00R H00R 118.7 . . ?
N5 C00R C13 122.6(5) . . ?
C13 C00R H00R 118.7 . . ?
C10 C11 H11 120.7 . . ?
C10 C11 C12 118.6(4) . . ?
C12 C11 H11 120.7 . . ?
N2 C8 H8 123.9 . . ?
N3 C8 N2 112.2(4) . . ?
N3 C8 H8 123.9 . . ?
C00R C13 H13 120.5 . . ?
C12 C13 C00R 119.0(5) . . ?
C12 C13 H13 120.5 . . ?
N1 C1 H1A 110.1 . . ?
N1 C1 H1B 110.1 . . ?
N1 C1 C2 108.2(4) . . ?
H1A C1 H1B 108.4 . . ?
C2 C1 H1A 110.1 . . ?
C2 C1 H1B 110.1 . . ?
C11 C12 H12 120.3 . . ?
C13 C12 C11 119.4(5) . . ?
C13 C12 H12 120.3 . . ?
C3 O1 C2 109.5(5) . . ?
C7 C6 H6A 109.3 . . ?
C7 C6 H6B 109.3 . . ?
H6A C6 H6B 108.0 . . ?
C5 C6 C7 111.6(5) . . ?
C5 C6 H6A 109.3 . . ?
C5 C6 H6B 109.3 . . ?
N1 C4 H4A 109.9 . . ?
N1 C4 H4B 109.9 . . ?
N1 C4 C3 108.8(5) . . ?
H4A C4 H4B 108.3 . . ?
C3 C4 H4A 109.9 . . ?
C3 C4 H4B 109.9 . . ?
O1 C3 C4 110.6(6) . . ?
O1 C3 H3A 109.5 . . ?
O1 C3 H3B 109.5 . . ?
C4 C3 H3A 109.5 . . ?
C4 C3 H3B 109.5 . . ?
H3A C3 H3B 108.1 . . ?
C1 C2 H2A 109.4 . . ?
C1 C2 H2B 109.4 . . ?
O1 C2 C1 111.0(5) . . ?
O1 C2 H2A 109.4 . . ?
O1 C2 H2B 109.4 . . ?
H2A C2 H2B 108.0 . . ?
N1 C5 H5A 108.4 . . ?
N1 C5 H5B 108.4 . . ?
C6 C5 N1 115.4(5) . . ?
C6 C5 H5A 108.4 . . ?
C6 C5 H5B 108.4 . . ?
H5A C5 H5B 107.5 . . ?

loop_
_geom_bond_atom_site_label_1
_geom_bond_atom_site_label_2
_geom_bond_distance
_geom_bond_site_symmetry_2
_geom_bond_publ_flag
Mo4 Mo1 3.2071(5) . ?
Mo4 O9 1.958(3) 2_677 ?
Mo4 O12 1.933(3) . ?
Mo4 O8 2.379(3) 2_677 ?
Mo4 O8 2.158(3) . ?
Mo4 O14 1.740(3) . ?
Mo4 O13 1.682(3) . ?
Mo1 O9 1.990(3) 2_677 ?
Mo1 O12 2.376(3) 2_677 ?
Mo1 O8 2.251(3) . ?
Mo1 O3 1.890(3) . ?
Mo1 O2 1.723(3) . ?
Mo1 O6 1.689(3) . ?
Mo2 O8 2.480(3) . ?
Mo2 O7 1.923(3) . ?
Mo2 O3 1.902(3) . ?
Mo2 O14 2.291(3) 2_677 ?
Mo2 O4 1.697(3) . ?
Mo2 O5 1.702(3) . ?
Mo3 O9 2.315(3) . ?
Mo3 O12 1.981(3) . ?
Mo3 O8 2.376(3) . ?
Mo3 O7 1.895(3) . ?
Mo3 O11 1.691(3) . ?
Mo3 O10 1.704(3) . ?
Co1 O2 2.151(3) 2_667 ?
Co1 O2 2.151(3) . ?
Co1 N4 2.047(4) 2_667 ?
Co1 N4 2.047(4) . ?
Co1 N5 2.147(4) . ?
Co1 N5 2.147(4) 2_667 ?
N4 N3 1.375(5) . ?
N4 C9 1.316(6) . ?
N5 C10 1.367(5) . ?
N5 C00R 1.323(6) . ?
N2 C9 1.364(5) . ?
N2 C7 1.476(6) . ?
N2 C8 1.354(6) . ?
N3 C8 1.305(6) . ?
N1 H1 0.9800 . ?
N1 C1 1.476(6) . ?
N1 C4 1.457(7) . ?
N1 C5 1.528(7) . ?
C9 C10 1.463(6) . ?
C10 C11 1.365(6) . ?
C7 H7A 0.9700 . ?
C7 H7B 0.9700 . ?
C7 C6 1.510(7) . ?
C00R H00R 0.9300 . ?
C00R C13 1.382(7) . ?
C11 H11 0.9300 . ?
C11 C12 1.392(7) . ?
C8 H8 0.9300 . ?
C13 H13 0.9300 . ?
C13 C12 1.362(8) . ?
C1 H1A 0.9700 . ?
C1 H1B 0.9700 . ?
C1 C2 1.502(8) . ?
C12 H12 0.9300 . ?
O1 C3 1.380(9) . ?
O1 C2 1.413(9) . ?
C6 H6A 0.9700 . ?
C6 H6B 0.9700 . ?
C6 C5 1.467(8) . ?
C4 H4A 0.9700 . ?
C4 H4B 0.9700 . ?
C4 C3 1.508(11) . ?
C3 H3A 0.9700 . ?
C3 H3B 0.9700 . ?
C2 H2A 0.9700 . ?
C2 H2B 0.9700 . ?
C5 H5A 0.9700 . ?
C5 H5B 0.9700 . ?

loop_
_geom_torsion_atom_site_label_1
_geom_torsion_atom_site_label_2
_geom_torsion_atom_site_label_3
_geom_torsion_atom_site_label_4
_geom_torsion
_geom_torsion_site_symmetry_1
_geom_torsion_site_symmetry_2
_geom_torsion_site_symmetry_3
_geom_torsion_site_symmetry_4
_geom_torsion_publ_flag
Mo4 Mo1 O3 Mo2 18.7(2) . . . . ?
Mo4 Mo1 O2 Co1 142.2(2) . . . . ?
Mo1 Mo4 O14 Mo2 -75.97(19) . . . 2_677 ?
Co1 N4 N3 C8 -168.4(4) . . . . ?
Co1 N4 C9 N2 170.8(3) . . . . ?
Co1 N4 C9 C10 -2.7(5) . . . . ?
Co1 N5 C10 C9 -7.2(4) . . . . ?
Co1 N5 C10 C11 172.4(4) . . . . ?
Co1 N5 C00R C13 -174.6(4) . . . . ?
O9 Mo4 O14 Mo2 -75.85(17) 2_677 . . 2_677 ?
O9 Mo1 O3 Mo2 51.3(3) 2_677 . . . ?
O9 Mo1 O2 Co1 143.4(3) 2_677 . . . ?
O9 Mo3 O7 Mo2 -94.08(16) . . . . ?
O12 Mo4 O14 Mo2 76.78(17) . . . 2_677 ?
O12 Mo1 O3 Mo2 93.31(17) 2_677 . . . ?
O12 Mo1 O2 Co1 74.1(3) 2_677 . . . ?
O12 Mo3 O7 Mo2 -50.0(3) . . . . ?
O8 Mo4 O14 Mo2 -4.8(4) . . . 2_677 ?
O8 Mo4 O14 Mo2 0.61(14) 2_677 . . 2_677 ?
O8 Mo1 O3 Mo2 20.47(16) . . . . ?
O8 Mo1 O2 Co1 68.7(4) . . . . ?
O8 Mo3 O7 Mo2 -21.64(15) . . . . ?
O3 Mo1 O2 Co1 -10.0(3) . . . . ?
O2 Mo1 O3 Mo2 176.86(18) . . . . ?
O11 Mo3 O7 Mo2 177.17(17) . . . . ?
O13 Mo4 O14 Mo2 -179.79(17) . . . 2_677 ?
O10 Mo3 O7 Mo2 70.16(19) . . . . ?
O6 Mo1 O3 Mo2 -75.5(2) . . . . ?
O6 Mo1 O2 Co1 -115.1(3) . . . . ?
N4 N3 C8 N2 -1.1(6) . . . . ?
N4 C9 C10 N5 6.6(6) . . . . ?
N4 C9 C10 C11 -173.0(4) . . . . ?
N5 C10 C11 C12 4.0(7) . . . . ?
N5 C00R C13 C12 1.3(9) . . . . ?
N2 C9 C10 N5 -165.1(4) . . . . ?
N2 C9 C10 C11 15.2(8) . . . . ?
N2 C7 C6 C5 -82.4(6) . . . . ?
N3 N4 C9 N2 -0.8(5) . . . . ?
N3 N4 C9 C10 -174.3(4) . . . . ?
N1 C1 C2 O1 57.0(7) . . . . ?
N1 C4 C3 O1 -58.6(8) . . . . ?
C9 N4 N3 C8 1.1(5) . . . . ?
C9 N2 C7 C6 -91.0(6) . . . . ?
C9 N2 C8 N3 0.6(6) . . . . ?
C9 C10 C11 C12 -176.4(5) . . . . ?
C10 N5 C00R C13 0.3(8) . . . . ?
C10 C11 C12 C13 -2.2(8) . . . . ?
C7 N2 C9 N4 178.1(4) . . . . ?
C7 N2 C9 C10 -9.4(8) . . . . ?
C7 N2 C8 N3 -177.5(4) . . . . ?
C7 C6 C5 N1 161.7(5) . . . . ?
C00R N5 C10 C9 177.3(4) . . . . ?
C00R N5 C10 C11 -3.0(7) . . . . ?
C00R C13 C12 C11 -0.3(9) . . . . ?
C8 N2 C9 N4 0.2(5) . . . . ?
C8 N2 C9 C10 172.6(5) . . . . ?
C8 N2 C7 C6 86.6(6) . . . . ?
C1 N1 C4 C3 53.7(6) . . . . ?
C1 N1 C5 C6 60.3(7) . . . . ?
C4 N1 C1 C2 -53.2(6) . . . . ?
C4 N1 C5 C6 -73.0(7) . . . . ?
C3 O1 C2 C1 -63.7(8) . . . . ?
C2 O1 C3 C4 63.7(8) . . . . ?
C5 N1 C1 C2 171.3(5) . . . . ?
C5 N1 C4 C3 -172.5(5) . . . . ?
